data_4304210
loop_
_publ_author_name
'Andrew J. Gaunt'
'Alejandro E. Enriquez'
'Sean D. Reilly'
'Brian L. Scott'
'Mary P. Neu'

_publ_contact_author_address
;
Los Alamos National Laboratory
MS F629
Los Alamos, NM  87544
;
_publ_contact_author_email mneu@lanl.gov
_publ_contact_author_name 'Mary P. Neu'
_publ_section_title
;
Structural Characterization of Pu[N(SiMe3)2]3, a Synthetically Useful
Nonaqueous Plutonium(III) Precursor
;
_journal_name_full 'Inorganic Chemistry'
_journal_page_first 26
_journal_page_last 28
_journal_paper_doi 10.1021/ic701673e
_journal_volume 47
_journal_year 2008
_chemical_formula_sum 'C23 H66 N3 Pu Si6'
_chemical_formula_weight 792.31
_chemical_name_systematic
; 
 ? 
;
_space_group_IT_number 163
_symmetry_cell_setting trigonal
_symmetry_space_group_name_Hall '-P 3 2c'
_symmetry_space_group_name_H-M 'P -3 1 c'
_atom_sites_solution_hydrogens geom
_atom_sites_solution_primary direct
_atom_sites_solution_secondary difmap
_audit_creation_method SHELXL-97
_cell_angle_alpha 90.00
_cell_angle_beta 90.00
_cell_angle_gamma 120.00
_cell_formula_units_Z 2
_cell_length_a 16.404(5)
_cell_length_b 16.404(5)
_cell_length_c 8.306(5)
_cell_measurement_temperature 141(2)
_cell_volume 1935.6(14)
_computing_cell_refinement 'SAINT+, v. 7.06 (Bruker AXS, 2001)'
_computing_data_collection 'APEX II, v. 1.08 (Bruker AXS, 2003)'
_computing_data_reduction 'SAINT+, v. 7.06 (Bruker AXS, 2001)'
_computing_molecular_graphics 'SHELXTL, v. 6.10, (Bruker AXS, 2000)'
_computing_publication_material 'SHELXTL, v. 6.10, (Bruker AXS, 2000)'
_computing_structure_refinement 'SHELXL-97 (Sheldrick, 1997)'
_computing_structure_solution 'SHELXS-97 (Sheldrick, 1990)'
_diffrn_ambient_temperature 141(2)
_diffrn_measured_fraction_theta_full 1.000
_diffrn_measured_fraction_theta_max 0.999
_diffrn_measurement_device_type 'Bruker D8 with APEXII CCD'
_diffrn_measurement_method '\w scans'
_diffrn_radiation_monochromator graphite
_diffrn_radiation_source 'fine-focus sealed tube'
_diffrn_radiation_type MoK\a
_diffrn_radiation_wavelength 0.71073
_diffrn_reflns_av_R_equivalents 0.1802
_diffrn_reflns_av_sigmaI/netI 0.0763
_diffrn_reflns_limit_h_max 19
_diffrn_reflns_limit_h_min -19
_diffrn_reflns_limit_k_max 19
_diffrn_reflns_limit_k_min -19
_diffrn_reflns_limit_l_max 10
_diffrn_reflns_limit_l_min -10
_diffrn_reflns_number 18830
_diffrn_reflns_theta_full 25.00
_diffrn_reflns_theta_max 25.55
_diffrn_reflns_theta_min 1.43
_diffrn_standards_decay_% 0
_diffrn_standards_interval_count 0
_diffrn_standards_interval_time 0
_diffrn_standards_number 0
_exptl_absorpt_coefficient_mu 1.904
_exptl_absorpt_correction_T_max 0.8943
_exptl_absorpt_correction_T_min 0.8325
_exptl_absorpt_correction_type multi-scan
_exptl_absorpt_process_details 'SADABS 2.03 (Sheldrick, 2001)'
_exptl_crystal_colour yellow-orange
_exptl_crystal_density_diffrn 1.365
_exptl_crystal_density_method 'not measured'
_exptl_crystal_description block
_exptl_crystal_F_000 806
_exptl_crystal_size_max 0.10
_exptl_crystal_size_mid 0.08
_exptl_crystal_size_min 0.06
_refine_diff_density_max 0.987
_refine_diff_density_min -1.383
_refine_diff_density_rms 0.118
_refine_ls_extinction_method none
_refine_ls_goodness_of_fit_ref 1.102
_refine_ls_hydrogen_treatment constr
_refine_ls_matrix_type full
_refine_ls_number_parameters 45
_refine_ls_number_reflns 1214
_refine_ls_number_restraints 0
_refine_ls_restrained_S_all 1.102
_refine_ls_R_factor_all 0.1026
_refine_ls_R_factor_gt 0.0705
_refine_ls_shift/su_max 0.000
_refine_ls_shift/su_mean 0.000
_refine_ls_structure_factor_coef Fsqd
_refine_ls_weighting_details 'calc w=1/[\s^2^(Fo^2^)+(0.1000P)^2^+0.0000P] where P=(Fo^2^+2Fc^2^)/3'
_refine_ls_weighting_scheme calc
_refine_ls_wR_factor_gt 0.1628
_refine_ls_wR_factor_ref 0.1787
_reflns_number_gt 958
_reflns_number_total 1214
_reflns_threshold_expression >2sigma(I)
_cod_data_source_file ic701673e-file001.cif
_cod_data_source_block apx318fs
_cod_original_cell_volume 1935.7(13)
_cod_database_code 4304210

loop_
_symmetry_equiv_pos_as_xyz
'x, y, z'
'-y, x-y, z'
'-x+y, -x, z'
'-y, -x, -z+1/2'
'-x+y, y, -z+1/2'
'x, x-y, -z+1/2'
'-x, -y, -z'
'y, -x+y, -z'
'x-y, x, -z'
'y, x, z-1/2'
'x-y, -y, z-1/2'
'-x, -x+y, z-1/2'

loop_
_atom_site_label
_atom_site_type_symbol
_atom_site_fract_x
_atom_site_fract_y
_atom_site_fract_z
_atom_site_U_iso_or_equiv
_atom_site_adp_type
_atom_site_occupancy
_atom_site_symmetry_multiplicity
_atom_site_calc_flag
_atom_site_refinement_flags
_atom_site_disorder_assembly
_atom_site_disorder_group
Pu1 Pu 0.6667 0.3333 0.68040(11) 0.0309(4) Uani 0.50 3 d SP . .
Si1 Si 0.83335(17) 0.54613(16) 0.6106(2) 0.0353(6) Uani 1 1 d . . .
C1 C 0.8224(6) 0.4565(6) 0.4597(10) 0.047(2) Uani 1 1 d . . .
H1A H 0.7617 0.4288 0.4092 0.071 Uiso 1 1 calc R . .
H1B H 0.8292 0.4083 0.5130 0.071 Uiso 1 1 calc R . .
H1C H 0.8706 0.4863 0.3795 0.071 Uiso 1 1 calc R . .
C2 C 0.9533(6) 0.5990(7) 0.7030(11) 0.051(2) Uani 1 1 d . . .
H2A H 0.9587 0.5514 0.7613 0.076 Uiso 1 1 calc R . .
H2B H 0.9624 0.6485 0.7754 0.076 Uiso 1 1 calc R . .
H2C H 1.0001 0.6242 0.6198 0.076 Uiso 1 1 calc R . .
C3 C 0.8288(8) 0.6411(7) 0.4977(11) 0.054(2) Uani 1 1 d . . .
H3A H 0.7677 0.6168 0.4500 0.082 Uiso 1 1 calc R . .
H3B H 0.8758 0.6642 0.4148 0.082 Uiso 1 1 calc R . .
H3C H 0.8405 0.6915 0.5700 0.082 Uiso 1 1 calc R . .
N1 N 0.7455(3) 0.4910(7) 0.7500 0.034(2) Uani 1 2 d S . .

loop_
_atom_site_aniso_label
_atom_site_aniso_U_11
_atom_site_aniso_U_22
_atom_site_aniso_U_33
_atom_site_aniso_U_23
_atom_site_aniso_U_13
_atom_site_aniso_U_12
Pu1 0.0287(4) 0.0287(4) 0.0352(5) 0.000 0.000 0.0144(2)
Si1 0.0322(13) 0.0372(13) 0.0340(12) 0.0036(9) 0.0037(9) 0.0155(11)
C1 0.035(5) 0.044(5) 0.050(5) 0.004(4) 0.019(4) 0.010(4)
C2 0.037(5) 0.055(6) 0.051(5) 0.003(4) 0.002(4) 0.017(5)
C3 0.064(7) 0.062(6) 0.048(5) 0.020(4) 0.011(5) 0.039(5)
N1 0.031(4) 0.034(5) 0.038(5) 0.000 0.002(3) 0.017(3)

loop_
_atom_type_symbol
_atom_type_description
_atom_type_scat_dispersion_real
_atom_type_scat_dispersion_imag
_atom_type_scat_source
C C 0.0033 0.0016 'International Tables Vol C Tables 4.2.6.8 and 6.1.1.4'
H H 0.0000 0.0000 'International Tables Vol C Tables 4.2.6.8 and 6.1.1.4'
N N 0.0061 0.0033 'International Tables Vol C Tables 4.2.6.8 and 6.1.1.4'
Si Si 0.0817 0.0704 'International Tables Vol C Tables 4.2.6.8 and 6.1.1.4'
Pu Pu -9.4100 4.3056 'International Tables Vol C Tables 4.2.6.8 and 6.1.1.4'

loop_
_geom_angle_atom_site_label_1
_geom_angle_atom_site_label_2
_geom_angle_atom_site_label_3
_geom_angle
_geom_angle_site_symmetry_1
_geom_angle_site_symmetry_3
_geom_angle_publ_flag
Pu1 Pu1 N1 75.53(6) 4_666 3_665 ?
Pu1 Pu1 N1 75.53(6) 4_666 . ?
N1 Pu1 N1 113.98(5) 3_665 . ?
Pu1 Pu1 N1 75.53(6) 4_666 2_655 ?
N1 Pu1 N1 113.98(5) 3_665 2_655 ?
N1 Pu1 N1 113.98(5) . 2_655 ?
Pu1 Pu1 C1 128.15(18) 4_666 3_665 ?
N1 Pu1 C1 65.39(17) 3_665 3_665 ?
N1 Pu1 C1 151.2(2) . 3_665 ?
N1 Pu1 C1 90.2(2) 2_655 3_665 ?
Pu1 Pu1 C1 128.15(18) 4_666 . ?
N1 Pu1 C1 90.2(2) 3_665 . ?
N1 Pu1 C1 65.39(17) . . ?
N1 Pu1 C1 151.2(2) 2_655 . ?
C1 Pu1 C1 85.8(3) 3_665 . ?
Pu1 Pu1 C1 128.15(18) 4_666 2_655 ?
N1 Pu1 C1 151.2(2) 3_665 2_655 ?
N1 Pu1 C1 90.2(2) . 2_655 ?
N1 Pu1 C1 65.39(17) 2_655 2_655 ?
C1 Pu1 C1 85.8(3) 3_665 2_655 ?
C1 Pu1 C1 85.8(3) . 2_655 ?
Pu1 Pu1 Si1 100.34(4) 4_666 3_665 ?
N1 Pu1 Si1 30.62(6) 3_665 3_665 ?
N1 Pu1 Si1 138.94(4) . 3_665 ?
N1 Pu1 Si1 103.94(4) 2_655 3_665 ?
C1 Pu1 Si1 34.79(17) 3_665 3_665 ?
C1 Pu1 Si1 88.80(19) . 3_665 ?
C1 Pu1 Si1 120.6(2) 2_655 3_665 ?
Pu1 Pu1 Si1 100.34(4) 4_666 . ?
N1 Pu1 Si1 103.94(4) 3_665 . ?
N1 Pu1 Si1 30.62(6) . . ?
N1 Pu1 Si1 138.94(4) 2_655 . ?
C1 Pu1 Si1 120.6(2) 3_665 . ?
C1 Pu1 Si1 34.79(17) . . ?
C1 Pu1 Si1 88.80(19) 2_655 . ?
Si1 Pu1 Si1 116.85(2) 3_665 . ?
Pu1 Pu1 Si1 100.34(4) 4_666 2_655 ?
N1 Pu1 Si1 138.94(4) 3_665 2_655 ?
N1 Pu1 Si1 103.94(4) . 2_655 ?
N1 Pu1 Si1 30.62(6) 2_655 2_655 ?
C1 Pu1 Si1 88.80(19) 3_665 2_655 ?
C1 Pu1 Si1 120.6(2) . 2_655 ?
C1 Pu1 Si1 34.79(17) 2_655 2_655 ?
Si1 Pu1 Si1 116.85(2) 3_665 2_655 ?
Si1 Pu1 Si1 116.85(2) . 2_655 ?
N1 Si1 C3 114.1(4) . . ?
N1 Si1 C2 112.3(3) . . ?
C3 Si1 C2 107.0(5) . . ?
N1 Si1 C1 108.3(4) . . ?
C3 Si1 C1 107.1(4) . . ?
C2 Si1 C1 107.8(4) . . ?
N1 Si1 Pu1 43.5(3) . . ?
C3 Si1 Pu1 129.1(4) . . ?
C2 Si1 Pu1 123.5(3) . . ?
C1 Si1 Pu1 64.8(3) . . ?
Si1 C1 Pu1 80.4(3) . . ?
Si1 N1 Si1 125.6(6) 5_656 . ?
Si1 N1 Pu1 127.7(3) 5_656 . ?
Si1 N1 Pu1 105.9(2) . . ?
Si1 N1 Pu1 105.9(2) 5_656 4_666 ?
Si1 N1 Pu1 127.7(3) . 4_666 ?
Pu1 N1 Pu1 28.94(13) . 4_666 ?

loop_
_geom_bond_atom_site_label_1
_geom_bond_atom_site_label_2
_geom_bond_distance
_geom_bond_site_symmetry_2
_geom_bond_publ_flag
Pu1 Pu1 1.156(2) 4_666 ?
Pu1 N1 2.314(9) 3_665 ?
Pu1 N1 2.314(9) . ?
Pu1 N1 2.314(9) 2_655 ?
Pu1 C1 2.968(8) 3_665 ?
Pu1 C1 2.968(8) . ?
Pu1 C1 2.968(8) 2_655 ?
Pu1 Si1 3.233(2) 3_665 ?
Pu1 Si1 3.233(2) . ?
Pu1 Si1 3.233(2) 2_655 ?
Si1 N1 1.712(5) . ?
Si1 C3 1.852(9) . ?
Si1 C2 1.872(9) . ?
Si1 C1 1.871(9) . ?
N1 Si1 1.712(5) 5_656 ?
N1 Pu1 2.314(9) 4_666 ?
